data_2221925
loop_
_publ_author_name
'Siegel, David'
'Koch, Matthias'
'Emmerling, Franziska'
'Nehls, Irene'

_publ_section_title
;
 Deacetyl tenuazonic acid
;
_journal_coeditor_code BT2937
_journal_issue 6
_journal_name_full 'Acta Crystallographica Section E'
_journal_page_first o1201
_journal_paper_doi 10.1107/S1600536809015372
_journal_volume 65
_journal_year 2009
_chemical_formula_iupac 'C8 H13 N O2'
_chemical_formula_moiety 'C8 H13 N O2'
_chemical_formula_sum 'C8 H13 N O2'
_chemical_formula_weight 155.19
_chemical_name_common 'Deacetyl tenuazonic acid'
_chemical_name_systematic
;
(5<i>S</i>)-5-[(1<i>S</i>)-1-methylpropyl]pyrrolidine-2,4-dione
;
_space_group_IT_number 4
_symmetry_cell_setting monoclinic
_symmetry_space_group_name_Hall 'P 2yb'
_symmetry_space_group_name_H-M 'P 1 21 1'
_atom_sites_solution_hydrogens geom
_atom_sites_solution_primary direct
_atom_sites_solution_secondary difmap
_audit_creation_method SHELXL-97
_cell_angle_alpha 90.00
_cell_angle_beta 95.778(4)
_cell_angle_gamma 90.00
_cell_formula_units_Z 2
_cell_length_a 5.0114(4)
_cell_length_b 7.7961(4)
_cell_length_c 10.9919(10)
_cell_measurement_reflns_used 25
_cell_measurement_temperature 193(2)
_cell_measurement_theta_max 69
_cell_measurement_theta_min 67
_cell_volume 427.26(6)
_computing_cell_refinement '<i>CAD</i>-4 <i>Software</i> (Enraf--Nonius, 1989)'
_computing_data_collection '<i>CAD</i>-4 <i>Software</i> (Enraf--Nonius, 1989)'
_computing_data_reduction 'CORINC (Dr\"ager & Gattow, 1971)'
_computing_molecular_graphics 'ORTEPIII (Burnett & Johnson, 1996)'
_computing_publication_material 'SHELXTL (Sheldrick, 2008)'
_computing_structure_refinement 'SHELXL97 (Sheldrick, 2008)'
_computing_structure_solution 'SIR97 (Altomare <i>et al.</i>,  1999)'
_diffrn_ambient_temperature 193(2)
_diffrn_measured_fraction_theta_full 0.999
_diffrn_measured_fraction_theta_max 1.000
_diffrn_measurement_device '\k-geometry diffractometer'
_diffrn_measurement_device_type 'Enraf--Nonius CAD-4'
_diffrn_measurement_method \w/2\q
_diffrn_radiation_monochromator graphite
_diffrn_radiation_type CuK\a
_diffrn_radiation_wavelength 1.54178
_diffrn_reflns_av_R_equivalents 0.0399
_diffrn_reflns_av_sigmaI/netI 0.0266
_diffrn_reflns_limit_h_max 5
_diffrn_reflns_limit_h_min -6
_diffrn_reflns_limit_k_max 9
_diffrn_reflns_limit_k_min -8
_diffrn_reflns_limit_l_max 13
_diffrn_reflns_limit_l_min -13
_diffrn_reflns_number 1866
_diffrn_reflns_theta_full 69.87
_diffrn_reflns_theta_max 69.87
_diffrn_reflns_theta_min 4.04
_diffrn_standards_decay_% 2
_diffrn_standards_interval_time 60
_diffrn_standards_number 3
_exptl_absorpt_coefficient_mu 0.706
_exptl_absorpt_correction_T_max 0.993
_exptl_absorpt_correction_T_min 0.744
_exptl_absorpt_correction_type psi-scan
_exptl_absorpt_process_details '(CORINC; Dr\"ager & Gattow, 1971)'
_exptl_crystal_colour yellow
_exptl_crystal_density_diffrn 1.206
_exptl_crystal_density_method 'not measured'
_exptl_crystal_description block
_exptl_crystal_F_000 168
_exptl_crystal_size_max 0.44
_exptl_crystal_size_mid 0.16
_exptl_crystal_size_min 0.16
_refine_diff_density_max 0.221
_refine_diff_density_min -0.165
_refine_ls_abs_structure_details 'Flack (1983), 697 Friedel pairs'
_refine_ls_abs_structure_Flack 0.1(2)
_refine_ls_extinction_coef 0.017(4)
_refine_ls_extinction_expression Fc^*^=kFc[1+0.001xFc^2^\l^3^/sin(2\q)]^-1/4^
_refine_ls_extinction_method 'SHELXL97 (Sheldrick, 2008)'
_refine_ls_goodness_of_fit_ref 1.056
_refine_ls_hydrogen_treatment constr
_refine_ls_matrix_type full
_refine_ls_number_parameters 103
_refine_ls_number_reflns 1571
_refine_ls_number_restraints 1
_refine_ls_restrained_S_all 1.056
_refine_ls_R_factor_all 0.0366
_refine_ls_R_factor_gt 0.0364
_refine_ls_shift/su_max 0.000
_refine_ls_shift/su_mean 0.000
_refine_ls_structure_factor_coef Fsqd
_refine_ls_weighting_details 'calc w=1/[\s^2^(Fo^2^)+(0.0616P)^2^+0.0771P] where P=(Fo^2^+2Fc^2^)/3'
_refine_ls_weighting_scheme calc
_refine_ls_wR_factor_obs 0.0979
_refine_ls_wR_factor_ref 0.0982
_reflns_number_gt 1558
_reflns_number_total 1571
_reflns_threshold_expression I>2\s(I)
_cod_data_source_file bt2937.cif
_cod_data_source_block I
_cod_original_sg_symbol_H-M 'P 21'
_cod_database_code 2221925
_cod_database_fobs_code 2221925

loop_
_symmetry_equiv_pos_as_xyz
'x, y, z'
'-x, y+1/2, -z'

loop_
_atom_site_type_symbol
_atom_site_label
_atom_site_fract_x
_atom_site_fract_y
_atom_site_fract_z
_atom_site_U_iso_or_equiv
_atom_site_adp_type
_atom_site_calc_flag
_atom_site_refinement_flags
_atom_site_occupancy
_atom_site_disorder_assembly
_atom_site_disorder_group
O O1 -0.0559(2) 0.66044(16) 0.50335(11) 0.0386(3) Uani d . 1 . .
O O2 0.5911(3) 0.74694(19) 0.22570(14) 0.0494(4) Uani d . 1 . .
N N1 0.2318(3) 0.48864(18) 0.41048(11) 0.0303(3) Uani d . 1 . .
H H1 0.1866 0.3946 0.4519 0.036 Uiso d R 1 . .
C C1 0.1196(3) 0.6392(2) 0.43372(14) 0.0305(3) Uani d . 1 . .
C C2 0.2400(3) 0.7779(2) 0.36022(15) 0.0360(4) Uani d . 1 . .
H H2A 0.1012 0.8320 0.3021 0.043 Uiso calc R 1 . .
H H2B 0.3265 0.8675 0.4145 0.043 Uiso calc R 1 . .
C C3 0.4437(3) 0.6853(2) 0.29328(15) 0.0335(4) Uani d . 1 . .
C C4 0.4354(3) 0.4941(2) 0.32393(13) 0.0296(3) Uani d . 1 . .
H H4 0.6122 0.4594 0.3672 0.036 Uiso calc R 1 . .
C C5 0.3757(3) 0.3822(2) 0.20975(14) 0.0317(4) Uani d . 1 . .
H H5 0.5040 0.4161 0.1500 0.038 Uiso calc R 1 . .
C C6 0.0924(4) 0.4130(3) 0.14885(16) 0.0425(4) Uani d . 1 . .
H H6A -0.0373 0.3594 0.1995 0.051 Uiso calc R 1 . .
H H6B 0.0571 0.5380 0.1467 0.051 Uiso calc R 1 . .
C C7 0.0441(6) 0.3429(4) 0.0202(2) 0.0761(8) Uani d . 1 . .
H H7A 0.1721 0.3946 -0.0307 0.114 Uiso calc R 1 . .
H H7B -0.1391 0.3706 -0.0138 0.114 Uiso calc R 1 . .
H H7C 0.0679 0.2181 0.0219 0.114 Uiso calc R 1 . .
C C8 0.4266(4) 0.1937(2) 0.2416(2) 0.0474(5) Uani d . 1 . .
H H8A 0.6088 0.1804 0.2821 0.071 Uiso calc R 1 . .
H H8B 0.4071 0.1250 0.1666 0.071 Uiso calc R 1 . .
H H8C 0.2967 0.1549 0.2966 0.071 Uiso calc R 1 . .

loop_
_atom_site_aniso_label
_atom_site_aniso_U_11
_atom_site_aniso_U_22
_atom_site_aniso_U_33
_atom_site_aniso_U_12
_atom_site_aniso_U_13
_atom_site_aniso_U_23
O1 0.0498(7) 0.0316(6) 0.0377(6) -0.0010(5) 0.0201(5) -0.0054(5)
O2 0.0530(8) 0.0418(8) 0.0576(8) -0.0067(6) 0.0262(6) 0.0115(6)
N1 0.0349(7) 0.0268(7) 0.0303(6) -0.0028(5) 0.0094(5) 0.0017(5)
C1 0.0374(8) 0.0264(8) 0.0279(7) -0.0056(6) 0.0046(6) -0.0030(6)
C2 0.0462(9) 0.0253(8) 0.0378(8) -0.0062(7) 0.0104(7) -0.0022(7)
C3 0.0348(8) 0.0312(8) 0.0347(8) -0.0065(6) 0.0043(6) 0.0024(7)
C4 0.0268(7) 0.0308(8) 0.0321(7) -0.0025(6) 0.0063(5) 0.0042(7)
C5 0.0310(8) 0.0312(8) 0.0346(8) 0.0006(6) 0.0120(6) -0.0011(6)
C6 0.0373(9) 0.0512(11) 0.0391(9) 0.0028(7) 0.0037(7) -0.0102(8)
C7 0.0824(18) 0.087(2) 0.0547(14) 0.0218(14) -0.0144(12) -0.0302(13)
C8 0.0558(11) 0.0317(9) 0.0573(12) 0.0060(8) 0.0182(8) -0.0003(8)

loop_
_atom_type_symbol
_atom_type_description
_atom_type_scat_dispersion_real
_atom_type_scat_dispersion_imag
_atom_type_scat_source
C C 0.0181 0.0091 'International Tables Vol C Tables 4.2.6.8 and 6.1.1.4'
H H 0.0000 0.0000 'International Tables Vol C Tables 4.2.6.8 and 6.1.1.4'
N N 0.0311 0.0180 'International Tables Vol C Tables 4.2.6.8 and 6.1.1.4'
O O 0.0492 0.0322 'International Tables Vol C Tables 4.2.6.8 and 6.1.1.4'

loop_
_geom_angle_atom_site_label_1
_geom_angle_atom_site_label_2
_geom_angle_atom_site_label_3
_geom_angle_site_symmetry_1
_geom_angle_site_symmetry_3
_geom_angle
_geom_angle_publ_flag
C1 N1 C4 . . 115.63(14) ?
C1 N1 H1 . . 119.0 ?
C4 N1 H1 . . 125.2 ?
O1 C1 N1 . . 125.18(14) ?
O1 C1 C2 . . 125.70(14) ?
N1 C1 C2 . . 109.12(14) ?
C3 C2 C1 . . 104.25(14) ?
C3 C2 H2A . . 110.9 ?
C1 C2 H2A . . 110.9 ?
C3 C2 H2B . . 110.9 ?
C1 C2 H2B . . 110.9 ?
H2A C2 H2B . . 108.9 ?
O2 C3 C2 . . 127.06(17) ?
O2 C3 C4 . . 123.96(16) ?
C2 C3 C4 . . 108.98(13) ?
N1 C4 C3 . . 101.98(13) ?
N1 C4 C5 . . 115.10(13) ?
C3 C4 C5 . . 112.44(13) ?
N1 C4 H4 . . 109.0 ?
C3 C4 H4 . . 109.0 ?
C5 C4 H4 . . 109.0 ?
C8 C5 C6 . . 112.26(15) ?
C8 C5 C4 . . 110.21(14) ?
C6 C5 C4 . . 111.45(13) ?
C8 C5 H5 . . 107.6 ?
C6 C5 H5 . . 107.6 ?
C4 C5 H5 . . 107.6 ?
C7 C6 C5 . . 114.04(16) ?
C7 C6 H6A . . 108.7 ?
C5 C6 H6A . . 108.7 ?
C7 C6 H6B . . 108.7 ?
C5 C6 H6B . . 108.7 ?
H6A C6 H6B . . 107.6 ?
C6 C7 H7A . . 109.5 ?
C6 C7 H7B . . 109.5 ?
H7A C7 H7B . . 109.5 ?
C6 C7 H7C . . 109.5 ?
H7A C7 H7C . . 109.5 ?
H7B C7 H7C . . 109.5 ?
C5 C8 H8A . . 109.5 ?
C5 C8 H8B . . 109.5 ?
H8A C8 H8B . . 109.5 ?
C5 C8 H8C . . 109.5 ?
H8A C8 H8C . . 109.5 ?
H8B C8 H8C . . 109.5 ?

loop_
_geom_bond_atom_site_label_1
_geom_bond_atom_site_label_2
_geom_bond_site_symmetry_2
_geom_bond_distance
_geom_bond_publ_flag
O1 C1 . 1.2338(19) ?
O2 C3 . 1.199(2) ?
N1 C1 . 1.337(2) ?
N1 C4 . 1.4640(18) ?
N1 H1 . 0.9038 ?
C1 C2 . 1.511(2) ?
C2 C3 . 1.501(2) ?
C2 H2A . 0.9900 ?
C2 H2B . 0.9900 ?
C3 C4 . 1.530(2) ?
C4 C5 . 1.533(2) ?
C4 H4 . 1.0000 ?
C5 C8 . 1.526(2) ?
C5 C6 . 1.526(2) ?
C5 H5 . 1.0000 ?
C6 C7 . 1.512(3) ?
C6 H6A . 0.9900 ?
C6 H6B . 0.9900 ?
C7 H7A . 0.9800 ?
C7 H7B . 0.9800 ?
C7 H7C . 0.9800 ?
C8 H8A . 0.9800 ?
C8 H8B . 0.9800 ?
C8 H8C . 0.9800 ?

loop_
_geom_hbond_atom_site_label_D
_geom_hbond_atom_site_label_H
_geom_hbond_atom_site_label_A
_geom_hbond_site_symmetry_A
_geom_hbond_distance_DH
_geom_hbond_distance_HA
_geom_hbond_distance_DA
_geom_hbond_angle_DHA
N1 H1 O1 2_546 0.90 2.02 2.8963(18) 164

loop_
_geom_torsion_atom_site_label_1
_geom_torsion_atom_site_label_2
_geom_torsion_atom_site_label_3
_geom_torsion_atom_site_label_4
_geom_torsion_site_symmetry_1
_geom_torsion_site_symmetry_2
_geom_torsion_site_symmetry_3
_geom_torsion_site_symmetry_4
_geom_torsion
_geom_torsion_publ_flag
C4 N1 C1 O1 . . . . 179.64(15) ?
C4 N1 C1 C2 . . . . 0.22(18) ?
O1 C1 C2 C3 . . . . 179.26(14) ?
N1 C1 C2 C3 . . . . -1.33(18) ?
C1 C2 C3 O2 . . . . -178.44(17) ?
C1 C2 C3 C4 . . . . 1.90(17) ?
C1 N1 C4 C3 . . . . 0.95(16) ?
C1 N1 C4 C5 . . . . -121.07(15) ?
O2 C3 C4 N1 . . . . 178.57(16) ?
C2 C3 C4 N1 . . . . -1.75(16) ?
O2 C3 C4 C5 . . . . -57.6(2) ?
C2 C3 C4 C5 . . . . 122.08(14) ?
N1 C4 C5 C8 . . . . -75.53(17) ?
C3 C4 C5 C8 . . . . 168.27(14) ?
N1 C4 C5 C6 . . . . 49.81(19) ?
C3 C4 C5 C6 . . . . -66.39(17) ?
C8 C5 C6 C7 . . . . -70.6(3) ?
C4 C5 C6 C7 . . . . 165.2(2) ?

loop_
_cod_related_entry_id
_cod_related_entry_database
_cod_related_entry_code
1 ChemSpider 9415651
